data_7154208
loop_
_publ_author_name
'Kobayashi, Mutsumi'
'Takatsuka, Mei'
'Sekiya, Ryo'
'Haino, Takeharu'

_publ_section_title
;
 Molecular recognition of upper rim functionalized cavitand and its unique
 dimeric capsule in the solid state.
;
_journal_issue 6
_journal_name_full 'Organic &amp; biomolecular chemistry'
_journal_page_first 1647
_journal_page_last 1653
_journal_paper_doi 10.1039/c4ob02251c
_journal_volume 13
_journal_year 2015
_chemical_formula_moiety 'C112 H96 N8 O8, (C H3 N O)'
_chemical_formula_sum 'C113 H99 N9 O10'
_chemical_formula_weight 1743.01
_chemical_name_systematic
;
 ?
;
_space_group_IT_number 126
_symmetry_cell_setting tetragonal
_symmetry_Int_Tables_number 126
_symmetry_space_group_name_Hall '-P 4a 2bc'
_symmetry_space_group_name_H-M 'P 4/n n c :2'
_atom_sites_solution_hydrogens geom
_audit_creation_date 2014-09-18T10:14:55-00:00
_audit_creation_method 'WinGX routine CIF_UPDATE'
_cell_angle_alpha 90
_cell_angle_beta 90
_cell_angle_gamma 90
_cell_formula_units_Z 4
_cell_length_a 19.221(3)
_cell_length_b 19.221(3)
_cell_length_c 26.996(4)
_cell_measurement_reflns_used 9988
_cell_measurement_temperature 123(2)
_cell_measurement_theta_max 23.26
_cell_measurement_theta_min 2.49
_cell_volume 9974(3)
_computing_cell_refinement 'Bruker SAINT'
_computing_data_collection 'Bruker APEX2'
_computing_data_reduction 'SHELXS-2013 (Sheldrick, 2013)'
_computing_structure_refinement 'SHELXL-2013 (Sheldrick, 2013)'
_diffrn_ambient_temperature 123(2)
_diffrn_measured_fraction_theta_full 0.882
_diffrn_measured_fraction_theta_max 0.997
_diffrn_measurement_device_type 'Bluker APEX-II CCD'
_diffrn_measurement_method '\f and \w scans'
_diffrn_radiation_monochromator graphite
_diffrn_radiation_probe x-ray
_diffrn_radiation_source 'sealed tube'
_diffrn_radiation_type MoK\a
_diffrn_radiation_wavelength 0.71073
_diffrn_reflns_av_R_equivalents 0.0359
_diffrn_reflns_av_unetI/netI 0.0137
_diffrn_reflns_limit_h_max 22
_diffrn_reflns_limit_h_min -22
_diffrn_reflns_limit_k_max 22
_diffrn_reflns_limit_k_min -22
_diffrn_reflns_limit_l_max 30
_diffrn_reflns_limit_l_min -30
_diffrn_reflns_number 81727
_diffrn_reflns_theta_full 25.242
_diffrn_reflns_theta_max 24.154
_diffrn_reflns_theta_min 2.119
_exptl_absorpt_coefficient_mu 0.075
_exptl_absorpt_correction_type none
_exptl_crystal_colour colorless
_exptl_crystal_density_diffrn 1.161
_exptl_crystal_description block
_exptl_crystal_F_000 3680
_exptl_crystal_size_max 0.21
_exptl_crystal_size_mid 0.16
_exptl_crystal_size_min 0.15
_refine_diff_density_max 0.827
_refine_diff_density_min -0.431
_refine_diff_density_rms 0.064
_refine_ls_extinction_method none
_refine_ls_goodness_of_fit_ref 1.072
_refine_ls_hydrogen_treatment constr
_refine_ls_matrix_type full
_refine_ls_number_parameters 307
_refine_ls_number_reflns 3995
_refine_ls_number_restraints 0
_refine_ls_restrained_S_all 1.072
_refine_ls_R_factor_all 0.1074
_refine_ls_R_factor_gt 0.0984
_refine_ls_shift/su_max 0.000
_refine_ls_shift/su_mean 0.000
_refine_ls_structure_factor_coef Fsqd
_refine_ls_weighting_details
;
 w=1/[\s^2^(Fo^2^)+(0.1467P)^2^+15.4790P]
 where P=(Fo^2^+2Fc^2^)/3
;
_refine_ls_weighting_scheme calc
_refine_ls_wR_factor_gt 0.2778
_refine_ls_wR_factor_ref 0.2863
_reflns_number_gt 3440
_reflns_number_total 3995
_reflns_threshold_expression 'I > 2\s(I)'
_cod_data_source_file c4ob02251c2.cif
_cod_data_source_block cavitand
_cod_depositor_comments
;
The following automatic conversions were performed:

'_diffrn_radiation_probe' value 'X-ray' changed to 'x-ray' according
to
/usr/data/users/saulius/crontab/automatic-downloads/rss-feeds/RSC/lib/dictionaries/cif_core.dic
dictionary named 'cif_core.dic' version 2.4.2 from 2011-04-26.

Automatic conversion script
Id: cif_fix_values 2935 2014-11-11 08:27:57Z andrius 

 Adding full bibliography for 7154208--7154209.cif.
;
_cod_original_sg_symbol_H-M 'P 4/n n c'
_cod_database_code 7154208
_shelx_estimated_absorpt_t_min 0.984
_shelx_estimated_absorpt_t_max 0.989

loop_
_symmetry_equiv_pos_as_xyz
'x, y, z'
'x, -y+1/2, -z+1/2'
'-x+1/2, -y+1/2, z'
'-x+1/2, y, -z+1/2'
'y, x, -z+1/2'
'y, -x+1/2, z'
'-y+1/2, x, z'
'-y+1/2, -x+1/2, -z+1/2'
'-x, -y, -z'
'-x, y-1/2, z-1/2'
'x-1/2, y-1/2, -z'
'x-1/2, -y, z-1/2'
'-y, -x, z-1/2'
'-y, x-1/2, -z'
'y-1/2, -x, -z'
'y-1/2, x-1/2, z-1/2'

loop_
_atom_site_label
_atom_site_type_symbol
_atom_site_fract_x
_atom_site_fract_y
_atom_site_fract_z
_atom_site_U_iso_or_equiv
_atom_site_adp_type
_atom_site_occupancy
_atom_site_site_symmetry_order
_atom_site_calc_flag
_atom_site_refinement_flags_posn
_atom_site_refinement_flags_adp
_atom_site_refinement_flags_occupancy
_atom_site_disorder_assembly
_atom_site_disorder_group
C1 C 0.11876(16) 0.28905(18) 0.53925(12) 0.0415(8) Uani 1 1 d . . . . .
H1 H 0.142 0.2822 0.5699 0.05 Uiso 1 1 calc R U . . .
C2 C 0.08409(16) 0.23308(18) 0.51787(12) 0.0417(8) Uani 1 1 d . . . . .
C3 C 0.05143(17) 0.2446(2) 0.47272(13) 0.0477(9) Uani 1 1 d . . . . .
C4 C 0.05309(18) 0.3086(2) 0.44831(13) 0.0495(10) Uani 1 1 d . . . . .
C5 C 0.08833(18) 0.3631(2) 0.47131(13) 0.0482(9) Uani 1 1 d . . . . .
C6 C 0.12081(17) 0.35467(18) 0.51749(12) 0.0429(8) Uani 1 1 d . . . . .
C7 C 0.08501(18) 0.1605(2) 0.54023(13) 0.0473(9) Uani 1 1 d . . . . .
H7 H 0.0415 0.1368 0.5288 0.057 Uiso 1 1 calc R U . . .
C8 C 0.0833(2) 0.1597(2) 0.59726(14) 0.0547(10) Uani 1 1 d . . . . .
H8A H 0.1263 0.182 0.6097 0.066 Uiso 1 1 calc R U . . .
H8B H 0.0435 0.1883 0.6086 0.066 Uiso 1 1 calc R U . . .
C9 C 0.0772(3) 0.0873(3) 0.62040(15) 0.0712(13) Uani 1 1 d . . . . .
H9 H 0.1193 0.0599 0.6108 0.085 Uiso 1 1 calc R U . . .
C10 C 0.0129(3) 0.0479(3) 0.6023(3) 0.113(2) Uani 1 1 d . . . . .
H10A H -0.0287 0.0764 0.6079 0.169 Uiso 1 1 calc R U . . .
H10B H 0.0085 0.0041 0.6205 0.169 Uiso 1 1 calc R U . . .
H10C H 0.0176 0.0381 0.5668 0.169 Uiso 1 1 calc R U . . .
C11 C 0.0762(5) 0.0935(4) 0.67680(19) 0.130(3) Uani 1 1 d . . . . .
H11A H 0.1214 0.1106 0.6884 0.196 Uiso 1 1 calc R U . . .
H11B H 0.067 0.0477 0.6914 0.196 Uiso 1 1 calc R U . . .
H11C H 0.0397 0.1261 0.6868 0.196 Uiso 1 1 calc R U . . .
C12 C 0.01806(19) 0.3180(2) 0.39912(13) 0.0528(10) Uani 1 1 d . . . . .
C13 C 0.0558(2) 0.3319(3) 0.35677(16) 0.0757(15) Uani 1 1 d . . . . .
H13 H 0.1051 0.3343 0.3587 0.091 Uiso 1 1 calc R U . . .
C14 C 0.0236(2) 0.3423(3) 0.31166(16) 0.0797(15) Uani 1 1 d . . . . .
H14 H 0.051 0.3522 0.2832 0.096 Uiso 1 1 calc R U . . .
C15 C -0.0484(2) 0.3385(2) 0.30736(14) 0.0593(11) Uani 1 1 d . . . . .
C16 C -0.0856(2) 0.3238(3) 0.34963(14) 0.0626(12) Uani 1 1 d . . . . .
H16 H -0.1348 0.3209 0.3479 0.075 Uiso 1 1 calc R U . . .
C17 C -0.0527(2) 0.3131(3) 0.39468(15) 0.0619(11) Uani 1 1 d . . . . .
H17 H -0.0798 0.3021 0.423 0.074 Uiso 1 1 calc R U . . .
C18 C 0.0503(2) 0.1442(2) 0.42177(14) 0.0578(11) Uani 1 1 d . . . . .
H18A H 0.0916 0.1682 0.4081 0.069 Uiso 1 1 calc R U . . .
H18B H 0.0211 0.129 0.3936 0.069 Uiso 1 1 calc R U . . .
O1 O 0.01208(13) 0.19129(15) 0.45122(10) 0.0576(8) Uani 1 1 d . . . . .
O2 O 0.08508(14) 0.42782(14) 0.44883(9) 0.0552(7) Uani 1 1 d . . . . .
C29 C 0.25 0.25 0.4475(3) 0.0503(17) Uani 1 4 d S T P . .
H29A H 0.2966 0.2617 0.4596 0.075 Uiso 0.25 1 calc R U P . .
H29B H 0.2368 0.2038 0.4596 0.075 Uiso 0.25 1 calc R U P . .
H29C H 0.2165 0.2845 0.4596 0.075 Uiso 0.25 1 calc R U P . .
N3 N 0.25 0.25 0.3923(2) 0.0492(15) Uani 1 4 d S T P . .
O3 O 0.1974(3) 0.2359(5) 0.3710(2) 0.0822(19) Uani 0.5 1 d . . P . .
C19A C -0.0518(3) 0.3845(4) 0.2251(3) 0.068(4) Uani 0.460(5) 1 d G . P A 1
H19A H -0.0095 0.4078 0.2323 0.081 Uiso 0.460(5) 1 calc R U P A 1
N1A N -0.0828(4) 0.3923(4) 0.1789(3) 0.066(3) Uani 0.460(5) 1 d G . P A 1
C21A C -0.1448(3) 0.3582(4) 0.16835(17) 0.040(3) Uani 0.460(5) 1 d G . P A 1
C22A C -0.1759(2) 0.3163(4) 0.20402(17) 0.054(2) Uani 0.460(5) 1 d G . P A 1
H22A H -0.2183 0.293 0.1968 0.064 Uiso 0.460(5) 1 calc R U P A 1
C23A C -0.1449(3) 0.3085(4) 0.25022(17) 0.050(2) Uani 0.460(5) 1 d G . P A 1
H23A H -0.1662 0.2799 0.2746 0.06 Uiso 0.460(5) 1 calc R U P A 1
C20A C -0.0829(3) 0.3426(4) 0.2608(2) 0.046(3) Uani 0.460(5) 1 d G . P A 1
C24A C -0.1750(5) 0.3624(7) 0.1222(3) 0.133(3) Uani 0.460(5) 1 d G . P A 1
C25A C -0.1496(6) 0.4119(6) 0.0893(4) 0.133(3) Uani 0.460(5) 1 d G . P A 1
H25A H -0.1117 0.4407 0.0986 0.16 Uiso 0.460(5) 1 calc R U P A 1
C26A C -0.1797(6) 0.4191(6) 0.0428(3) 0.133(3) Uani 0.460(5) 1 d G . P A 1
H26A H -0.1624 0.453 0.0203 0.16 Uiso 0.460(5) 1 calc R U P A 1
C27A C -0.2353(6) 0.3769(6) 0.0292(2) 0.133(3) Uani 0.460(5) 1 d G . P A 1
H27A H -0.2559 0.3819 -0.0026 0.16 Uiso 0.460(5) 1 calc R U P A 1
C28A C -0.2607(5) 0.3274(6) 0.0621(3) 0.133(3) Uani 0.460(5) 1 d G . P A 1
H28A H -0.2986 0.2986 0.0528 0.16 Uiso 0.460(5) 1 calc R U P A 1
N2A N -0.2305(5) 0.3202(6) 0.1086(3) 0.133(3) Uani 0.460(5) 1 d G . P A 1
C19B C -0.0473(3) 0.3525(5) 0.2137(3) 0.061(3) Uani 0.540(5) 1 d G . P A 2
H19B H 0.0005 0.34 0.2145 0.074 Uiso 0.540(5) 1 calc R U P A 2
N1B N -0.0803(4) 0.3636(4) 0.1686(2) 0.064(3) Uani 0.540(5) 1 d G . P A 2
C21B C -0.1502(4) 0.3818(5) 0.16744(17) 0.071(4) Uani 0.540(5) 1 d G . P A 2
C22B C -0.1872(3) 0.3889(5) 0.2114(2) 0.095(4) Uani 0.540(5) 1 d G . P A 2
H22B H -0.235 0.4014 0.2106 0.114 Uiso 0.540(5) 1 calc R U P A 2
C23B C -0.1542(3) 0.3778(5) 0.25653(17) 0.100(4) Uani 0.540(5) 1 d G . P A 2
H23B H -0.1795 0.3826 0.2866 0.12 Uiso 0.540(5) 1 calc R U P A 2
C20B C -0.0842(3) 0.3595(5) 0.2577(2) 0.067(4) Uani 0.540(5) 1 d G . P A 2
C24B C -0.1758(2) 0.3875(3) 0.11956(12) 0.0580(11) Uani 0.540(5) 1 d G . P A 2
C25B C -0.13728(16) 0.3944(3) 0.07624(16) 0.0580(11) Uani 0.540(5) 1 d G . P A 2
H25B H -0.0879 0.3935 0.0775 0.07 Uiso 0.540(5) 1 calc R U P A 2
C26B C -0.1711(2) 0.4025(3) 0.03108(13) 0.0580(11) Uani 0.540(5) 1 d G . P A 2
H26B H -0.1447 0.4072 0.0015 0.07 Uiso 0.540(5) 1 calc R U P A 2
C27B C -0.2433(2) 0.4038(3) 0.02924(11) 0.0580(11) Uani 0.540(5) 1 d G . P A 2
H27B H -0.2664 0.4093 -0.0016 0.07 Uiso 0.540(5) 1 calc R U P A 2
C28B C -0.28180(17) 0.3970(3) 0.07256(14) 0.0580(11) Uani 0.540(5) 1 d G . P A 2
H28B H -0.3312 0.3978 0.0713 0.07 Uiso 0.540(5) 1 calc R U P A 2
N2B N -0.2480(2) 0.3888(3) 0.11772(11) 0.0580(11) Uani 0.540(5) 1 d G . P A 2

loop_
_atom_site_aniso_label
_atom_site_aniso_U_11
_atom_site_aniso_U_22
_atom_site_aniso_U_33
_atom_site_aniso_U_23
_atom_site_aniso_U_13
_atom_site_aniso_U_12
C1 0.0340(17) 0.053(2) 0.0372(17) -0.0143(15) -0.0011(13) 0.0038(15)
C2 0.0318(16) 0.050(2) 0.0434(17) -0.0133(15) 0.0068(14) -0.0007(14)
C3 0.0327(17) 0.063(2) 0.0471(19) -0.0200(18) -0.0027(15) -0.0017(16)
C4 0.0355(18) 0.067(2) 0.046(2) -0.0179(18) -0.0054(15) 0.0099(16)
C5 0.0415(19) 0.055(2) 0.048(2) -0.0120(17) -0.0099(16) 0.0161(16)
C6 0.0377(18) 0.048(2) 0.0427(18) -0.0101(15) -0.0076(14) 0.0111(15)
C7 0.0396(18) 0.058(2) 0.0442(19) -0.0151(17) 0.0092(15) -0.0143(16)
C8 0.053(2) 0.061(2) 0.050(2) -0.0153(18) 0.0161(17) -0.0155(18)
C9 0.087(3) 0.072(3) 0.054(2) -0.015(2) 0.026(2) -0.032(2)
C10 0.112(5) 0.102(4) 0.124(5) -0.009(4) 0.027(4) -0.067(4)
C11 0.227(9) 0.103(5) 0.061(3) -0.006(3) 0.031(4) -0.059(5)
C12 0.044(2) 0.068(2) 0.047(2) -0.0172(18) -0.0137(17) 0.0091(18)
C13 0.040(2) 0.135(5) 0.052(2) -0.018(3) -0.0067(19) 0.008(2)
C14 0.051(2) 0.142(5) 0.046(2) -0.013(3) -0.0059(19) 0.004(3)
C15 0.046(2) 0.087(3) 0.045(2) -0.018(2) -0.0031(17) 0.008(2)
C16 0.041(2) 0.099(3) 0.048(2) -0.014(2) -0.0099(17) 0.012(2)
C17 0.045(2) 0.095(3) 0.046(2) -0.010(2) -0.0075(17) 0.009(2)
C18 0.055(2) 0.070(3) 0.048(2) -0.019(2) -0.0016(18) -0.013(2)
O1 0.0433(14) 0.0727(18) 0.0570(16) -0.0241(14) -0.0028(12) -0.0108(13)
O2 0.0592(17) 0.0539(16) 0.0524(15) -0.0075(12) -0.0207(13) 0.0214(13)
C29 0.053(3) 0.053(3) 0.045(4) 0 0 0
N3 0.051(2) 0.051(2) 0.046(3) 0 0 0
O3 0.065(4) 0.126(5) 0.056(3) -0.005(4) -0.016(3) -0.020(4)
C19A 0.046(6) 0.071(9) 0.086(10) 0.011(7) -0.004(6) 0.004(5)
N1A 0.067(7) 0.074(7) 0.055(6) 0.009(5) -0.024(4) 0.001(5)
C21A 0.023(4) 0.064(7) 0.032(5) -0.001(4) -0.004(3) 0.017(4)
C22A 0.027(4) 0.105(7) 0.029(4) -0.008(4) -0.005(3) -0.003(4)
C23A 0.041(4) 0.086(6) 0.024(3) 0.001(4) -0.003(3) -0.004(4)
C20A 0.042(8) 0.060(6) 0.037(7) -0.001(5) -0.005(6) 0.008(4)
C24A 0.103(5) 0.238(9) 0.058(3) 0.013(4) -0.016(3) 0.004(5)
C25A 0.103(5) 0.238(9) 0.058(3) 0.013(4) -0.016(3) 0.004(5)
C26A 0.103(5) 0.238(9) 0.058(3) 0.013(4) -0.016(3) 0.004(5)
C27A 0.103(5) 0.238(9) 0.058(3) 0.013(4) -0.016(3) 0.004(5)
C28A 0.103(5) 0.238(9) 0.058(3) 0.013(4) -0.016(3) 0.004(5)
N2A 0.103(5) 0.238(9) 0.058(3) 0.013(4) -0.016(3) 0.004(5)
C19B 0.053(5) 0.094(8) 0.037(4) -0.001(5) -0.007(3) 0.006(5)
N1B 0.061(5) 0.086(7) 0.043(4) 0.000(4) 0.003(3) 0.019(4)
C21B 0.083(8) 0.063(7) 0.066(7) -0.008(4) 0.006(5) 0.029(5)
C22B 0.066(6) 0.178(12) 0.042(4) 0.000(6) 0.004(4) 0.046(6)
C23B 0.078(7) 0.174(12) 0.048(5) -0.004(6) 0.004(4) 0.048(7)
C20B 0.052(9) 0.106(8) 0.043(7) -0.014(6) -0.001(6) 0.011(6)
C24B 0.0460(17) 0.090(2) 0.0382(16) 0.0088(14) 0.0003(13) 0.0098(15)
C25B 0.0460(17) 0.090(2) 0.0382(16) 0.0088(14) 0.0003(13) 0.0098(15)
C26B 0.0460(17) 0.090(2) 0.0382(16) 0.0088(14) 0.0003(13) 0.0098(15)
C27B 0.0460(17) 0.090(2) 0.0382(16) 0.0088(14) 0.0003(13) 0.0098(15)
C28B 0.0460(17) 0.090(2) 0.0382(16) 0.0088(14) 0.0003(13) 0.0098(15)
N2B 0.0460(17) 0.090(2) 0.0382(16) 0.0088(14) 0.0003(13) 0.0098(15)

loop_
_atom_type_symbol
_atom_type_description
_atom_type_scat_dispersion_real
_atom_type_scat_dispersion_imag
_atom_type_scat_source
C C 0.0033 0.0016 'International Tables Vol C Tables 4.2.6.8 and 6.1.1.4'
H H 0 0 'International Tables Vol C Tables 4.2.6.8 and 6.1.1.4'
N N 0.0061 0.0033 'International Tables Vol C Tables 4.2.6.8 and 6.1.1.4'
O O 0.0106 0.006 'International Tables Vol C Tables 4.2.6.8 and 6.1.1.4'

loop_
_geom_angle_atom_site_label_1
_geom_angle_atom_site_label_2
_geom_angle_atom_site_label_3
_geom_angle
_geom_angle_site_symmetry_1
_geom_angle_site_symmetry_3
C2 C1 C6 122.6(3) . .
C2 C1 H1 118.7 . .
C6 C1 H1 118.7 . .
C3 C2 C1 117.3(3) . .
C3 C2 C7 120.0(3) . .
C1 C2 C7 122.6(3) . .
C2 C3 C4 123.0(3) . .
C2 C3 O1 119.5(4) . .
C4 C3 O1 117.5(3) . .
C5 C4 C3 117.6(3) . .
C5 C4 C12 121.4(4) . .
C3 C4 C12 121.0(3) . .
O2 C5 C4 117.3(3) . .
O2 C5 C6 120.9(3) . .
C4 C5 C6 121.6(4) . .
C1 C6 C5 117.8(3) . .
C1 C6 C7 122.4(3) . 6
C5 C6 C7 119.6(3) . 6
C6 C7 C2 108.0(3) 7 .
C6 C7 C8 114.5(3) 7 .
C2 C7 C8 113.9(3) . .
C6 C7 H7 106.6 7 .
C2 C7 H7 106.6 . .
C8 C7 H7 106.6 . .
C9 C8 C7 114.7(3) . .
C9 C8 H8A 108.6 . .
C7 C8 H8A 108.6 . .
C9 C8 H8B 108.6 . .
C7 C8 H8B 108.6 . .
H8A C8 H8B 107.6 . .
C11 C9 C10 110.3(5) . .
C11 C9 C8 109.7(4) . .
C10 C9 C8 112.4(5) . .
C11 C9 H9 108.1 . .
C10 C9 H9 108.1 . .
C8 C9 H9 108.1 . .
C9 C10 H10A 109.5 . .
C9 C10 H10B 109.5 . .
H10A C10 H10B 109.5 . .
C9 C10 H10C 109.5 . .
H10A C10 H10C 109.5 . .
H10B C10 H10C 109.5 . .
C9 C11 H11A 109.5 . .
C9 C11 H11B 109.5 . .
H11A C11 H11B 109.5 . .
C9 C11 H11C 109.5 . .
H11A C11 H11C 109.5 . .
H11B C11 H11C 109.5 . .
C17 C12 C13 117.6(4) . .
C17 C12 C4 121.0(4) . .
C13 C12 C4 121.4(3) . .
C12 C13 C14 121.6(4) . .
C12 C13 H13 119.2 . .
C14 C13 H13 119.2 . .
C13 C14 C15 120.8(4) . .
C13 C14 H14 119.6 . .
C15 C14 H14 119.6 . .
C16 C15 C14 117.2(4) . .
C16 C15 C20A 120.2(4) . .
C14 C15 C20A 122.3(5) . .
C16 C15 C20B 122.5(4) . .
C14 C15 C20B 119.8(5) . .
C15 C16 C17 121.4(4) . .
C15 C16 H16 119.3 . .
C17 C16 H16 119.3 . .
C12 C17 C16 121.3(4) . .
C12 C17 H17 119.3 . .
C16 C17 H17 119.3 . .
O1 C18 O2 112.3(3) . 7
O1 C18 H18A 109.1 . .
O2 C18 H18A 109.1 7 .
O1 C18 H18B 109.1 . .
O2 C18 H18B 109.1 7 .
H18A C18 H18B 107.9 . .
C3 O1 C18 115.0(3) . .
C5 O2 C18 117.2(3) . 6
N3 C29 H29A 109.5 . .
N3 C29 H29B 109.5 . .
H29A C29 H29B 109.5 . .
N3 C29 H29C 109.5 . .
H29A C29 H29C 109.5 . .
H29B C29 H29C 109.5 . .
O3 N3 O3 76.6(3) 7 3
O3 N3 O3 122.4(8) 7 6
O3 N3 O3 76.6(3) 3 6
O3 N3 O3 76.6(3) 7 .
O3 N3 O3 122.4(8) 3 .
O3 N3 O3 76.6(3) 6 .
O3 N3 C29 118.8(4) 7 .
O3 N3 C29 118.8(4) 3 .
O3 N3 C29 118.8(4) 6 .
O3 N3 C29 118.8(4) . .
N3 O3 O3 51.72(17) . 7
N3 O3 O3 51.72(17) . 6
O3 O3 O3 90.003(2) 7 6
N1A C19A C20A 120 . .
N1A C19A H19A 120 . .
C20A C19A H19A 120 . .
C21A N1A C19A 120 . .
C24A C21A N1A 121.3(6) . .
C24A C21A C22A 118.7(6) . .
N1A C21A C22A 120 . .
C21A C22A C23A 120 . .
C21A C22A H22A 120 . .
C23A C22A H22A 120 . .
C20A C23A C22A 120 . .
C20A C23A H23A 120 . .
C22A C23A H23A 120 . .
C23A C20A C19A 120 . .
C23A C20A C15 123.6(5) . .
C19A C20A C15 116.4(5) . .
C21A C24A C25A 118.1(7) . .
C21A C24A N2A 121.9(7) . .
C25A C24A N2A 120 . .
C26A C25A C24A 120 . .
C26A C25A H25A 120 . .
C24A C25A H25A 120 . .
C25A C26A C27A 120 . .
C25A C26A H26A 120 . .
C27A C26A H26A 120 . .
C28A C27A C26A 120 . .
C28A C27A H27A 120 . .
C26A C27A H27A 120 . .
N2A C28A C27A 120 . .
N2A C28A H28A 120 . .
C27A C28A H28A 120 . .
C28A N2A C24A 120 . .
N1B C19B C20B 120 . .
N1B C19B H19B 120 . .
C20B C19B H19B 120 . .
C21B N1B C19B 120 . .
C24B C21B C22B 127.4(5) . .
C24B C21B N1B 112.5(5) . .
C22B C21B N1B 120 . .
C21B C22B C23B 120 . .
C21B C22B H22B 120 . .
C23B C22B H22B 120 . .
C20B C23B C22B 120 . .
C20B C23B H23B 120 . .
C22B C23B H23B 120 . .
C23B C20B C19B 120 . .
C23B C20B C15 120.7(4) . .
C19B C20B C15 118.9(4) . .
C21B C24B C25B 127.1(4) . .
C21B C24B N2B 112.8(4) . .
C25B C24B N2B 120 . .
C24B C25B C26B 120 . .
C24B C25B H25B 120 . .
C26B C25B H25B 120 . .
C27B C26B C25B 120 . .
C27B C26B H26B 120 . .
C25B C26B H26B 120 . .
C26B C27B C28B 120 . .
C26B C27B H27B 120 . .
C28B C27B H27B 120 . .
N2B C28B C27B 120 . .
N2B C28B H28B 120 . .
C27B C28B H28B 120 . .
C28B N2B C24B 120 . .

loop_
_geom_bond_atom_site_label_1
_geom_bond_atom_site_label_2
_geom_bond_distance
_geom_bond_site_symmetry_2
C1 C2 1.391(5) .
C1 C6 1.392(5) .
C1 H1 0.95 .
C2 C3 1.389(5) .
C2 C7 1.520(5) .
C3 C4 1.396(6) .
C3 O1 1.399(4) .
C4 C5 1.395(5) .
C4 C12 1.500(5) .
C5 O2 1.385(5) .
C5 C6 1.404(5) .
C6 C7 1.518(5) 6
C7 C6 1.518(5) 7
C7 C8 1.540(5) .
C7 H7 1 .
C8 C9 1.531(6) .
C8 H8A 0.99 .
C8 H8B 0.99 .
C9 C11 1.527(6) .
C9 C10 1.530(7) .
C9 H9 1 .
C10 H10A 0.98 .
C10 H10B 0.98 .
C10 H10C 0.98 .
C11 H11A 0.98 .
C11 H11B 0.98 .
C11 H11C 0.98 .
C12 C17 1.368(5) .
C12 C13 1.380(6) .
C13 C14 1.380(6) .
C13 H13 0.95 .
C14 C15 1.392(6) .
C14 H14 0.95 .
C15 C16 1.376(6) .
C15 C20A 1.424(6) .
C15 C20B 1.560(7) .
C16 C17 1.386(5) .
C16 H16 0.95 .
C17 H17 0.95 .
C18 O1 1.411(5) .
C18 O2 1.415(5) 7
C18 H18A 0.99 .
C18 H18B 0.99 .
O2 C18 1.415(5) 6
C29 N3 1.489(9) .
C29 H29A 0.98 .
C29 H29B 0.98 .
C29 H29C 0.98 .
N3 O3 1.194(6) 7
N3 O3 1.194(6) 3
N3 O3 1.194(6) 6
N3 O3 1.194(6) .
O3 O3 1.480(9) 7
O3 O3 1.480(9) 6
C19A N1A 1.39 .
C19A C20A 1.39 .
C19A H19A 0.95 .
N1A C21A 1.39 .
C21A C24A 1.376(7) .
C21A C22A 1.39 .
C22A C23A 1.39 .
C22A H22A 0.95 .
C23A C20A 1.39 .
C23A H23A 0.95 .
C24A C25A 1.39 .
C24A N2A 1.39 .
C25A C26A 1.39 .
C25A H25A 0.95 .
C26A C27A 1.39 .
C26A H26A 0.95 .
C27A C28A 1.39 .
C27A H27A 0.95 .
C28A N2A 1.39 .
C28A H28A 0.95 .
C19B N1B 1.39 .
C19B C20B 1.39 .
C19B H19B 0.95 .
N1B C21B 1.39 .
C21B C24B 1.387(5) .
C21B C22B 1.39 .
C22B C23B 1.39 .
C22B H22B 0.95 .
C23B C20B 1.39 .
C23B H23B 0.95 .
C24B C25B 1.39 .
C24B N2B 1.39 .
C25B C26B 1.39 .
C25B H25B 0.95 .
C26B C27B 1.39 .
C26B H26B 0.95 .
C27B C28B 1.39 .
C27B H27B 0.95 .
C28B N2B 1.39 .
C28B H28B 0.95 .
